data_2108597
loop_
_publ_author_name
'Dudek, Marta K.'
'Paluch, Piotr'
'Pindelska, Edyta'

_publ_section_title
;
 Crystal structures of two furazidin polymorphs revealed by a joint effort
 of crystal structure prediction and NMR crystallography
;
_journal_issue 3
_journal_name_full 'Acta Crystallographica Section B'
_journal_page_first
;
;
_journal_paper_doi 10.1107/S205252062000373X
_journal_volume 76
_journal_year 2020
_chemical_formula_sum 'C20 H16 N8 O10'
_chemical_formula_weight 528.39
_space_group_IT_number 2
_space_group_name_Hall '-P 1'
_space_group_name_H-M_alt 'P -1'
_symmetry_cell_setting triclinic
_symmetry_Int_Tables_number 2
_symmetry_space_group_name_Hall '-P 1'
_symmetry_space_group_name_H-M 'P -1'
_audit_creation_date 2019-12-19T13:42
_audit_creation_method 'created in GSAS-II'
_cell_angle_alpha 51.074(3)
_cell_angle_beta 92.16(3)
_cell_angle_gamma 97.31(11)
_cell_formula_units_Z 2
_cell_length_a 22.183(22)
_cell_length_b 12.546(7)
_cell_length_c 5.3092(16)
_cell_measurement_temperature 300
_cell_volume 1138.5(14)
_computing_structure_refinement 'GSAS-II (Toby & Von Dreele, J. Appl. Cryst. 46, 544-549, 2013)'
_diffrn_ambient_pressure 100
_diffrn_ambient_temperature 300
_diffrn_measurement_device_type 'Bruker D8 with LYNXEYE detector'
_diffrn_radiation_polarisn_ratio 0.7000
_diffrn_radiation_probe x-ray
_diffrn_radiation_type 'Cu K\a'
_exptl_crystal_density_diffrn 1.5414
_exptl_crystal_description powder
_pd_calc_method 'Rietveld Refinement'
_pd_meas_number_of_points 1921
_pd_proc_ls_background_function
;
Background function: "chebyschev" function with 24 terms:
    4846.854, -11028.729, -20160.862, 256317.539, 592987.724, 
    -5.249158441e6, -3.631253229e6, 4.6716624983e7, 2.478157997e6, 
    -2.22566966249e8, 5.3300222852e7, 6.38125053237e8, -2.55142761173e8, 
    -1.156971410908e9, 5.82828782201e8, 1.333696204767e9, -7.80463244314e8, 
    -9.38678820304e8, 6.25995183217e8, 3.54965933309e8, -2.79499578917e8, 
    -4.3505635500e7, 5.3561337350e7, -6.779782588e6, 
;
_pd_proc_ls_prof_R_factor 0.07305
_pd_proc_ls_prof_wR_expected 0.01291
_pd_proc_ls_prof_wR_factor 0.13230
_refine_ls_goodness_of_fit_all 10.274
_refine_ls_matrix_type full
_refine_ls_number_parameters 10
_refine_ls_R_Fsqd_factor 0.00000
_refine_ls_wR_factor_obs 0.13230
_reflns_d_resolution_high 1.524
_reflns_d_resolution_low 21.970
_reflns_limit_h_max 9
_reflns_limit_h_min 9
_reflns_limit_k_max -7
_reflns_limit_k_min -7
_reflns_limit_l_max -2
_reflns_limit_l_min -2
_reflns_number_total 681
_cod_data_source_file xk5066sup1.cif
_cod_data_source_block furazidin_formI
_cod_original_cell_volume 1138.5(4)
_cod_database_code 2108597
_refine_ls_r_f_factor 0.00000
_gsas_proc_ls_prof_r_b_factor 0.09494
_gsas_proc_ls_prof_wr_b_factor 0.14168

loop_
_space_group_symop_id
_space_group_symop_operation_xyz
1 x,y,z
2 -x,-y,-z

loop_
_atom_site_label
_atom_site_type_symbol
_atom_site_fract_x
_atom_site_fract_y
_atom_site_fract_z
_atom_site_occupancy
_atom_site_adp_type
_atom_site_U_iso_or_equiv
_atom_site_symmetry_multiplicity
H1 H 0.73437 0.64832 0.61697 1.000 Uiso 0.010 2
H3 H 0.62066 0.52561 0.48475 1.000 Uiso 0.010 2
H5 H 0.63637 0.70515 0.70368 1.000 Uiso 0.010 2
H7 H 0.39286 0.75947 0.76895 1.000 Uiso 0.010 2
H9 H 0.56380 0.71649 1.02060 1.000 Uiso 0.010 2
H11 H 0.57257 0.86694 0.60450 1.000 Uiso 0.010 2
H13 H 0.67816 0.42391 0.32840 1.000 Uiso 0.010 2
H15 H 0.78138 0.35187 0.24815 1.000 Uiso 0.010 2
C1 C 0.82279 0.46783 0.40575 1.000 Uiso 0.010 2
C3 C 0.74039 0.52654 0.46840 1.000 Uiso 0.010 2
C5 C 0.72384 0.44947 0.36647 1.000 Uiso 0.010 2
C7 C 0.70785 0.59186 0.54957 1.000 Uiso 0.010 2
C9 C 0.64674 0.58407 0.54803 1.000 Uiso 0.010 2
C11 C 0.61283 0.64767 0.63013 1.000 Uiso 0.010 2
C13 C 0.45912 0.67848 0.67324 1.000 Uiso 0.010 2
C15 C 0.48324 0.81449 0.82113 1.000 Uiso 0.010 2
C17 C 0.54189 0.77530 0.78740 1.000 Uiso 0.010 2
C19 C 0.77679 0.41206 0.32570 1.000 Uiso 0.010 2
N1 N 0.55450 0.63368 0.61499 1.000 Uiso 0.010 2
N3 N 0.52151 0.69179 0.69055 1.000 Uiso 0.010 2
N5 N 0.43833 0.75280 0.75654 1.000 Uiso 0.010 2
N7 N 0.88518 0.46110 0.41877 1.000 Uiso 0.010 2
O1 O 0.80179 0.53803 0.49165 1.000 Uiso 0.010 2
O3 O 0.90364 0.39190 0.35136 1.000 Uiso 0.010 2
O5 O 0.91767 0.52278 0.49571 1.000 Uiso 0.010 2
O7 O 0.42825 0.61607 0.60001 1.000 Uiso 0.010 2
O9 O 0.47708 0.88773 0.89374 1.000 Uiso 0.010 2
H17 H 0.04669 0.90902 0.96963 1.000 Uiso 0.010 2
H19 H 0.10363 0.76403 0.75563 1.000 Uiso 0.010 2
H21 H 0.15591 0.92637 0.99388 1.000 Uiso 0.010 2
H23 H 0.40287 0.90144 0.95446 1.000 Uiso 0.010 2
H25 H 0.24945 1.06139 0.86481 1.000 Uiso 0.010 2
H27 H 0.24527 0.90839 1.27639 1.000 Uiso 0.010 2
H29 H 0.00265 0.69269 0.64518 1.000 Uiso 0.010 2
H31 H -0.11852 0.68967 0.59237 1.000 Uiso 0.010 2
C21 C -0.10609 0.80451 0.77935 1.000 Uiso 0.010 2
C23 C -0.00865 0.81021 0.81570 1.000 Uiso 0.010 2
C25 C -0.02653 0.73908 0.69938 1.000 Uiso 0.010 2
C27 C 0.04779 0.85095 0.88210 1.000 Uiso 0.010 2
C29 C 0.10147 0.82288 0.84010 1.000 Uiso 0.010 2
C31 C 0.15694 0.86719 0.90797 1.000 Uiso 0.010 2
C33 C 0.31258 0.84759 0.89330 1.000 Uiso 0.010 2
C35 C 0.33497 0.98019 1.05233 1.000 Uiso 0.010 2
C37 C 0.26695 0.96216 1.03632 1.000 Uiso 0.010 2
C39 C -0.08910 0.73637 0.67384 1.000 Uiso 0.010 2
N9 N 0.20693 0.83653 0.86463 1.000 Uiso 0.010 2
N11 N 0.25843 0.88000 0.92881 1.000 Uiso 0.010 2
N13 N 0.35739 0.90881 0.96795 1.000 Uiso 0.010 2
N15 N -0.16289 0.83235 0.80984 1.000 Uiso 0.010 2
O11 O -0.05809 0.84979 0.86689 1.000 Uiso 0.010 2
O13 O -0.20670 0.79634 0.71446 1.000 Uiso 0.010 2
O15 O -0.16667 0.89097 0.92750 1.000 Uiso 0.010 2
O17 O 0.31939 0.77775 0.81175 1.000 Uiso 0.010 2
O19 O 0.36417 1.04487 1.12393 1.000 Uiso 0.010 2

loop_
_atom_type_symbol
_atom_type_number_in_cell
C 40
H 32
N 16
O 20

loop_
_diffrn_radiation_wavelength
_diffrn_radiation_wavelength_wt
_diffrn_radiation_wavelength_id
1.54050 1.0 1
1.54430 0.5000 2

loop_
_geom_angle_atom_site_label_1
_geom_angle_atom_site_label_2
_geom_angle_atom_site_label_3
_geom_angle
_geom_angle_site_symmetry_1
_geom_angle_site_symmetry_2
_geom_angle_site_symmetry_3
_geom_angle_publ_flag
C19 C1 N7 131.106 1_555 1_555 1_555 yes
C19 C1 O1 111.839 1_555 1_555 1_555 yes
N7 C1 O1 117.038 1_555 1_555 1_555 yes
C5 C3 C7 134.101 1_555 1_555 1_555 yes
C5 C3 O1 109.435 1_555 1_555 1_555 yes
C7 C3 O1 116.464 1_555 1_555 1_555 yes
H13 C5 C3 125.354 1_555 1_555 1_555 yes
H13 C5 C19 127.272 1_555 1_555 1_555 yes
C3 C5 C19 107.374 1_555 1_555 1_555 yes
H1 C7 C3 116.82 1_555 1_555 1_555 yes
H1 C7 C9 120.819 1_555 1_555 1_555 yes
C3 C7 C9 122.356 1_555 1_555 1_555 yes
H3 C9 C7 120.134 1_555 1_555 1_555 yes
H3 C9 C11 116.188 1_555 1_555 1_555 yes
C7 C9 C11 123.672 1_555 1_555 1_555 yes
H5 C11 C9 119.676 1_555 1_555 1_555 yes
H5 C11 N1 122.828 1_555 1_555 1_555 yes
C9 C11 N1 117.495 1_555 1_555 1_555 yes
N3 C13 N5 105.705 1_555 1_555 1_555 yes
N3 C13 O7 127.975 1_555 1_555 1_555 yes
N5 C13 O7 126.319 1_555 1_555 1_555 yes
C17 C15 N5 106.775 1_555 1_555 1_555 yes
C17 C15 O9 126.879 1_555 1_555 1_555 yes
N5 C15 O9 126.346 1_555 1_555 1_555 yes
H9 C17 H11 109.402 1_555 1_555 1_555 yes
H9 C17 C15 110.123 1_555 1_555 1_555 yes
H11 C17 C15 110.441 1_555 1_555 1_555 yes
H9 C17 N3 112.349 1_555 1_555 1_555 yes
H11 C17 N3 112.096 1_555 1_555 1_555 yes
C15 C17 N3 102.255 1_555 1_555 1_555 yes
H15 C19 C1 126.564 1_555 1_555 1_555 yes
H15 C19 C5 128.088 1_555 1_555 1_555 yes
C1 C19 C5 105.348 1_555 1_555 1_555 yes
C11 N1 N3 118.95 1_555 1_555 1_555 yes
C13 N3 C17 111.706 1_555 1_555 1_555 yes
C13 N3 N1 119.565 1_555 1_555 1_555 yes
C17 N3 N1 128.71 1_555 1_555 1_555 yes
H7 N5 C13 122.941 1_555 1_555 1_555 yes
H7 N5 C15 123.529 1_555 1_555 1_555 yes
C13 N5 C15 113.529 1_555 1_555 1_555 yes
C1 N7 O3 116.476 1_555 1_555 1_555 yes
C1 N7 O5 118.547 1_555 1_555 1_555 yes
O3 N7 O5 124.977 1_555 1_555 1_555 yes
C1 O1 C3 106.003 1_555 1_555 1_555 yes
C39 C21 N15 131.144 1_555 1_555 1_555 yes
C39 C21 O11 111.9 1_555 1_555 1_555 yes
N15 C21 O11 116.955 1_555 1_555 1_555 yes
C25 C23 C27 134.363 1_555 1_555 1_555 yes
C25 C23 O11 109.899 1_555 1_555 1_555 yes
C27 C23 O11 115.72 1_555 1_555 1_555 yes
H29 C25 C23 126.248 1_555 1_555 1_555 yes
H29 C25 C39 126.794 1_555 1_555 1_555 yes
C23 C25 C39 106.941 1_555 1_555 1_555 yes
H17 C27 C23 116.428 1_555 1_555 1_555 yes
H17 C27 C29 119.78 1_555 1_555 1_555 yes
C23 C27 C29 123.789 1_555 1_555 1_555 yes
H19 C29 C27 121.082 1_555 1_555 1_555 yes
H19 C29 C31 117.375 1_555 1_555 1_555 yes
C27 C29 C31 121.539 1_555 1_555 1_555 yes
H21 C31 C29 118.714 1_555 1_555 1_555 yes
H21 C31 N9 122.561 1_555 1_555 1_555 yes
C29 C31 N9 118.725 1_555 1_555 1_555 yes
N11 C33 N13 106.558 1_555 1_555 1_555 yes
N11 C33 O17 126.455 1_555 1_555 1_555 yes
N13 C33 O17 126.987 1_555 1_555 1_555 yes
C37 C35 N13 106.3 1_555 1_555 1_555 yes
C37 C35 O19 126.98 1_555 1_555 1_555 yes
N13 C35 O19 126.719 1_555 1_555 1_555 yes
H25 C37 H27 108.787 1_555 1_555 1_555 yes
H25 C37 C35 112.057 1_555 1_555 1_555 yes
H27 C37 C35 109.642 1_555 1_555 1_555 yes
H25 C37 N11 111.487 1_555 1_555 1_555 yes
H27 C37 N11 112.44 1_555 1_555 1_555 yes
C35 C37 N11 102.349 1_555 1_555 1_555 yes
H31 C39 C21 126.816 1_555 1_555 1_555 yes
H31 C39 C25 127.654 1_555 1_555 1_555 yes
C21 C39 C25 105.524 1_555 1_555 1_555 yes
C31 N9 N11 117.485 1_555 1_555 1_555 yes
C33 N11 C37 111.818 1_555 1_555 1_555 yes
C33 N11 N9 119.72 1_555 1_555 1_555 yes
C37 N11 N9 128.461 1_555 1_555 1_555 yes
H23 N13 C33 121.648 1_555 1_555 1_555 yes
H23 N13 C35 125.396 1_555 1_555 1_555 yes
C33 N13 C35 112.943 1_555 1_555 1_555 yes
C21 N15 O13 116.843 1_555 1_555 1_555 yes
C21 N15 O15 118.694 1_555 1_555 1_555 yes
O13 N15 O15 124.462 1_555 1_555 1_555 yes
C21 O11 C23 105.729 1_555 1_555 1_555 yes

loop_
_geom_bond_atom_site_label_1
_geom_bond_atom_site_label_2
_geom_bond_distance
_geom_bond_site_symmetry_1
_geom_bond_site_symmetry_2
_geom_bond_publ_flag
H1 C7 1.08279 1_555 1_555 yes
H3 C9 1.08301 1_555 1_555 yes
H5 C11 1.09 1_555 1_555 yes
H7 N5 1.03077 1_555 1_555 yes
H7 O17 1.71715 1_555 1_555 yes
H9 C17 1.10062 1_555 1_555 yes
H11 C17 1.08436 1_555 1_555 yes
H13 C5 1.07435 1_555 1_555 yes
H15 C19 1.07865 1_555 1_555 yes
C1 C19 1.36784 1_555 1_555 yes
C1 N7 1.39371 1_555 1_555 yes
C1 O1 1.35121 1_555 1_555 yes
C3 C5 1.38376 1_555 1_555 yes
C3 C7 1.41272 1_555 1_555 yes
C3 O1 1.36049 1_555 1_555 yes
C5 H13 1.07435 1_555 1_555 yes
C5 C3 1.38376 1_555 1_555 yes
C5 C19 1.39047 1_555 1_555 yes
C7 H1 1.08279 1_555 1_555 yes
C7 C3 1.41272 1_555 1_555 yes
C7 C9 1.34676 1_555 1_555 yes
C9 H3 1.08301 1_555 1_555 yes
C9 C7 1.34676 1_555 1_555 yes
C9 C11 1.41667 1_555 1_555 yes
C11 H5 1.09 1_555 1_555 yes
C11 C9 1.41667 1_555 1_555 yes
C11 N1 1.28976 1_555 1_555 yes
C13 N3 1.37922 1_555 1_555 yes
C13 N5 1.38583 1_555 1_555 yes
C13 O7 1.20809 1_555 1_555 yes
C15 C17 1.50256 1_555 1_555 yes
C15 N5 1.3494 1_555 1_555 yes
C15 O9 1.22175 1_555 1_555 yes
C17 H9 1.10062 1_555 1_555 yes
C17 H11 1.08436 1_555 1_555 yes
C17 C15 1.50256 1_555 1_555 yes
C17 N3 1.45104 1_555 1_555 yes
C19 H15 1.07865 1_555 1_555 yes
C19 C1 1.36784 1_555 1_555 yes
C19 C5 1.39047 1_555 1_555 yes
N1 C11 1.28976 1_555 1_555 yes
N1 N3 1.32413 1_555 1_555 yes
N3 C13 1.37922 1_555 1_555 yes
N3 C17 1.45104 1_555 1_555 yes
N3 N1 1.32413 1_555 1_555 yes
N5 H7 1.03077 1_555 1_555 yes
N5 C13 1.38583 1_555 1_555 yes
N5 C15 1.3494 1_555 1_555 yes
N7 C1 1.39371 1_555 1_555 yes
N7 O3 1.24152 1_555 1_555 yes
N7 O5 1.23222 1_555 1_555 yes
O1 C1 1.35121 1_555 1_555 yes
O1 C3 1.36049 1_555 1_555 yes
O3 N7 1.24152 1_555 1_555 yes
O5 N7 1.23222 1_555 1_555 yes
O7 C13 1.20809 1_555 1_555 yes
O9 C15 1.22175 1_555 1_555 yes
O9 H23 1.73916 1_555 1_555 yes
H17 C27 1.08529 1_555 1_555 yes
H19 C29 1.08409 1_555 1_555 yes
H21 C31 1.09102 1_555 1_555 yes
H23 O9 1.73916 1_555 1_555 yes
H23 N13 1.03409 1_555 1_555 yes
H25 C37 1.09611 1_555 1_555 yes
H27 C37 1.09283 1_555 1_555 yes
H29 C25 1.0773 1_555 1_555 yes
H31 C39 1.07538 1_555 1_555 yes
C21 C39 1.37341 1_555 1_555 yes
C21 N15 1.39077 1_555 1_555 yes
C21 O11 1.34657 1_555 1_555 yes
C23 C25 1.38534 1_555 1_555 yes
C23 C27 1.4084 1_555 1_555 yes
C23 O11 1.36158 1_555 1_555 yes
C25 H29 1.0773 1_555 1_555 yes
C25 C23 1.38534 1_555 1_555 yes
C25 C39 1.38767 1_555 1_555 yes
C27 H17 1.08529 1_555 1_555 yes
C27 C23 1.4084 1_555 1_555 yes
C27 C29 1.3479 1_555 1_555 yes
C29 H19 1.08409 1_555 1_555 yes
C29 C27 1.3479 1_555 1_555 yes
C29 C31 1.41343 1_555 1_555 yes
C31 H21 1.09102 1_555 1_555 yes
C31 C29 1.41343 1_555 1_555 yes
C31 N9 1.29198 1_555 1_555 yes
C33 N11 1.37157 1_555 1_555 yes
C33 N13 1.37601 1_555 1_555 yes
C33 O17 1.22205 1_555 1_555 yes
C35 C37 1.50414 1_555 1_555 yes
C35 N13 1.37268 1_555 1_555 yes
C35 O19 1.20754 1_555 1_555 yes
C37 H25 1.09611 1_555 1_555 yes
C37 H27 1.09283 1_555 1_555 yes
C37 C35 1.50414 1_555 1_555 yes
C37 N11 1.45111 1_555 1_555 yes
C39 H31 1.07538 1_555 1_555 yes
C39 C21 1.37341 1_555 1_555 yes
C39 C25 1.38767 1_555 1_555 yes
N9 C31 1.29198 1_555 1_555 yes
N9 N11 1.32842 1_555 1_555 yes
N11 C33 1.37157 1_555 1_555 yes
N11 C37 1.45111 1_555 1_555 yes
N11 N9 1.32842 1_555 1_555 yes
N13 H23 1.03409 1_555 1_555 yes
N13 C33 1.37601 1_555 1_555 yes
N13 C35 1.37268 1_555 1_555 yes
N15 C21 1.39077 1_555 1_555 yes
N15 O13 1.24243 1_555 1_555 yes
N15 O15 1.23895 1_555 1_555 yes
O11 C21 1.34657 1_555 1_555 yes
O11 C23 1.36158 1_555 1_555 yes
O13 N15 1.24243 1_555 1_555 yes
O15 N15 1.23895 1_555 1_555 yes
O17 H7 1.71715 1_555 1_555 yes
O17 C33 1.22205 1_555 1_555 yes
O19 C35 1.20754 1_555 1_555 yes

_cod_database_fobs_code 2108597
